data_4106444
loop_
_publ_author_name
'Dong Liu'
'Jian-Ping Lang'
'Brendan F. Abrahams'

_publ_contact_author_address
;
 School of Chemistry and Chemical Engineering
 Suzhou University
 Suzhou 215123, Jiangsu
 P.R.China
;
_publ_contact_author_email jplang@suda.edu.cn
_publ_contact_author_fax 86-512-65880089
_publ_contact_author_name 'Jian-Ping Lang'
_publ_contact_author_phone 86-512-65882865
_publ_section_title
;
 Highly Efficient Separation of a Solid Mixture of Naphthalene and
 Anthracene by a Reusable Porous Metal-Organic Framework through a
 Single-Crystal-to-Single-Crystal Transformation
;
_journal_name_full 'Journal of the American Chemical Society'
_journal_page_first 11042
_journal_page_last 11045
_journal_paper_doi 10.1021/ja203053y
_journal_volume 133
_journal_year 2011
_chemical_formula_moiety 'C40 H30 N4 Ni2 O9, C10 H10 Fe'
_chemical_formula_sum 'C50 H40 Fe N4 Ni2 O9'
_chemical_formula_weight 1014.09
_chemical_name_systematic
; 
 ? 
;
_space_group_IT_number 43
_symmetry_cell_setting orthorhombic
_symmetry_space_group_name_Hall 'F 2 -2d'
_symmetry_space_group_name_H-M 'F d d 2'
_atom_sites_solution_hydrogens geom
_atom_sites_solution_primary direct
_atom_sites_solution_secondary difmap
_audit_creation_method SHELXL-97
_cell_angle_alpha 90.00
_cell_angle_beta 90.00
_cell_angle_gamma 90.00
_cell_formula_units_Z 8
_cell_length_a 15.417(3)
_cell_length_b 23.492(5)
_cell_length_c 32.648(7)
_cell_measurement_reflns_used 9202
_cell_measurement_temperature 223(2)
_cell_measurement_theta_max 25.4662
_cell_measurement_theta_min 3.0393
_cell_volume 11824(4)
_computing_cell_refinement 'CrystalClear, Ver. 1.30 (Rigaku/MSC, 2001)'
_computing_data_collection 'CrystalClear, Ver. 1.30 (Rigaku/MSC, 2001)'
_computing_data_reduction 'CrystalStructure, Ver. 3.60 (Rigaku/MSC, 2004)'
_computing_molecular_graphics 'ORTEPII (Johnson, 1976)'
_computing_publication_material SHELXL97
_computing_structure_refinement 'SHELXL-97 (Sheldrick, 1997)'
_computing_structure_solution 'SHELXS-97 (Sheldrick, 1990)'
_diffrn_ambient_temperature 223(2)
_diffrn_measured_fraction_theta_full 0.988
_diffrn_measured_fraction_theta_max 0.988
_diffrn_measurement_device_type 'Rigaku MercuryCCD area detector'
_diffrn_measurement_method \w
_diffrn_radiation_monochromator graphite
_diffrn_radiation_source 'fine-focus sealed tube'
_diffrn_radiation_type MoK\a
_diffrn_radiation_wavelength 0.71073
_diffrn_reflns_av_R_equivalents 0.0529
_diffrn_reflns_av_sigmaI/netI 0.0636
_diffrn_reflns_limit_h_max 17
_diffrn_reflns_limit_h_min -16
_diffrn_reflns_limit_k_max 27
_diffrn_reflns_limit_k_min -23
_diffrn_reflns_limit_l_max 24
_diffrn_reflns_limit_l_min -38
_diffrn_reflns_number 8769
_diffrn_reflns_theta_full 25.04
_diffrn_reflns_theta_max 25.04
_diffrn_reflns_theta_min 3.16
_diffrn_standards_decay_% 0
_diffrn_standards_interval_count 0
_diffrn_standards_interval_time 0
_diffrn_standards_number 0
_exptl_absorpt_coefficient_mu 0.920
_exptl_absorpt_correction_T_max 0.7698
_exptl_absorpt_correction_T_min 0.6082
_exptl_absorpt_correction_type multi-scan
_exptl_absorpt_process_details 'Jacobson, R. (1998) Private communication to Rigaku Company, Tokyo, Japan.'
_exptl_crystal_colour Yellow-Green
_exptl_crystal_density_diffrn 1.139
_exptl_crystal_description Block
_exptl_crystal_F_000 4176
_exptl_crystal_size_max 0.60
_exptl_crystal_size_mid 0.35
_exptl_crystal_size_min 0.30
_refine_diff_density_max 1.009
_refine_diff_density_min -0.711
_refine_diff_density_rms 0.126
_refine_ls_abs_structure_details 'Flack H D (1983), Acta Cryst. A39, 876-881'
_refine_ls_abs_structure_Flack 0.00(3)
_refine_ls_extinction_method none
_refine_ls_goodness_of_fit_ref 1.033
_refine_ls_hydrogen_treatment mixed
_refine_ls_matrix_type full
_refine_ls_number_parameters 303
_refine_ls_number_reflns 3859
_refine_ls_number_restraints 33
_refine_ls_restrained_S_all 1.027
_refine_ls_R_factor_all 0.0940
_refine_ls_R_factor_gt 0.0890
_refine_ls_shift/su_max 0.000
_refine_ls_shift/su_mean 0.000
_refine_ls_structure_factor_coef Fsqd
_refine_ls_weighting_details 'calc w=1/[\s^2^(Fo^2^)+(0.1824P)^2^+0.0000P] where P=(Fo^2^+2Fc^2^)/3'
_refine_ls_weighting_scheme calc
_refine_ls_wR_factor_gt 0.2303
_refine_ls_wR_factor_ref 0.2408
_reflns_number_gt 3399
_reflns_number_total 3859
_reflns_threshold_expression >2sigma(I)
_cod_data_source_file ja203053y_si_002_1.cif
_cod_data_source_block 6
_cod_database_code 4106444

loop_
_symmetry_equiv_pos_as_xyz
'x, y, z'
'-x, -y, z'
'x+1/4, -y+1/4, z+1/4'
'-x+1/4, y+1/4, z+1/4'
'x, y+1/2, z+1/2'
'-x, -y+1/2, z+1/2'
'x+1/4, -y+3/4, z+3/4'
'-x+1/4, y+3/4, z+3/4'
'x+1/2, y, z+1/2'
'-x+1/2, -y, z+1/2'
'x+3/4, -y+1/4, z+3/4'
'-x+3/4, y+1/4, z+3/4'
'x+1/2, y+1/2, z'
'-x+1/2, -y+1/2, z'
'x+3/4, -y+3/4, z+1/4'
'-x+3/4, y+3/4, z+1/4'

loop_
_atom_site_label
_atom_site_type_symbol
_atom_site_fract_x
_atom_site_fract_y
_atom_site_fract_z
_atom_site_U_iso_or_equiv
_atom_site_adp_type
_atom_site_occupancy
_atom_site_symmetry_multiplicity
_atom_site_calc_flag
_atom_site_refinement_flags
Ni1 Ni 0.36176(6) 0.24030(4) 0.51297(3) 0.0434(3) Uani 1 1 d .
N1 N 0.3913(4) 0.1645(3) 0.4825(2) 0.0465(15) Uani 1 1 d .
N2 N 0.2272(5) 0.0119(3) 0.2973(2) 0.0509(16) Uani 1 1 d .
O1 O 0.3064(3) 0.1938(2) 0.55974(17) 0.0491(12) Uani 1 1 d .
O2 O 0.1667(4) 0.1838(2) 0.54097(17) 0.0498(13) Uani 1 1 d .
O3 O 0.4181(4) 0.0710(3) 0.6777(2) 0.0657(18) Uani 1 1 d .
O4 O 0.3171(4) 0.0332(2) 0.71931(19) 0.0528(13) Uani 1 1 d .
O5 O 0.2500 0.2500 0.4767(3) 0.0484(18) Uani 1 2 d SDU
H1W H 0.221(5) 0.225(3) 0.467(3) 0.048(3) Uiso 1 1 d DU
C1 C 0.4691(5) 0.1572(4) 0.4647(3) 0.056(2) Uani 1 1 d .
H1 H 0.5098 0.1868 0.4673 0.067 Uiso 1 1 calc R
C2 C 0.4932(5) 0.1094(4) 0.4431(3) 0.0543(19) Uani 1 1 d .
H2 H 0.5487 0.1066 0.4313 0.065 Uiso 1 1 calc R
C3 C 0.4329(5) 0.0651(3) 0.4391(2) 0.0484(17) Uani 1 1 d .
C4 C 0.3521(5) 0.0705(4) 0.4575(3) 0.057(2) Uani 1 1 d .
H4 H 0.3105 0.0414 0.4558 0.068 Uiso 1 1 calc R
C5 C 0.3352(5) 0.1215(4) 0.4787(3) 0.056(2) Uani 1 1 d .
H5 H 0.2805 0.1255 0.4911 0.067 Uiso 1 1 calc R
C6 C 0.4545(5) 0.0133(3) 0.4131(3) 0.0497(18) Uani 1 1 d .
H6 H 0.4104 -0.0167 0.4176 0.060 Uiso 1 1 calc R
C7 C 0.4657(5) 0.0240(3) 0.3664(3) 0.0518(19) Uani 1 1 d .
H7 H 0.4937 0.0613 0.3616 0.062 Uiso 1 1 calc R
C8 C 0.3834(5) 0.0183(4) 0.3398(3) 0.0498(19) Uani 1 1 d .
C9 C 0.3261(6) 0.0654(4) 0.3387(3) 0.067(2) Uani 1 1 d .
H9 H 0.3410 0.0998 0.3517 0.080 Uiso 1 1 calc R
C10 C 0.2477(6) 0.0602(4) 0.3182(4) 0.068(3) Uani 1 1 d .
H10 H 0.2080 0.0905 0.3188 0.082 Uiso 1 1 calc R
C11 C 0.2842(6) -0.0294(4) 0.2951(3) 0.064(2) Uani 1 1 d .
H11 H 0.2721 -0.0611 0.2786 0.077 Uiso 1 1 calc R
C12 C 0.3632(6) -0.0276(4) 0.3169(4) 0.066(3) Uani 1 1 d .
H12 H 0.4019 -0.0584 0.3155 0.079 Uiso 1 1 calc R
C13 C 0.2146(5) 0.1335(4) 0.5999(3) 0.0524(18) Uani 1 1 d .
C14 C 0.1313(6) 0.1127(5) 0.6070(3) 0.071(3) Uani 1 1 d .
H14 H 0.0857 0.1224 0.5892 0.085 Uiso 1 1 calc R
C15 C 0.1155(6) 0.0778(7) 0.6401(4) 0.093(5) Uani 1 1 d .
H15 H 0.0584 0.0660 0.6454 0.111 Uiso 1 1 calc R
C16 C 0.1813(6) 0.0597(5) 0.6657(4) 0.077(3) Uani 1 1 d .
H16 H 0.1698 0.0345 0.6874 0.092 Uiso 1 1 calc R
C17 C 0.2676(5) 0.0801(4) 0.6584(3) 0.0519(18) Uani 1 1 d .
C18 C 0.2837(5) 0.1149(3) 0.6255(3) 0.0494(18) Uani 1 1 d .
H18 H 0.3408 0.1266 0.6198 0.059 Uiso 1 1 calc R
C19 C 0.2317(5) 0.1743(3) 0.5644(3) 0.0474(17) Uani 1 1 d .
C20 C 0.3415(6) 0.0602(4) 0.6866(3) 0.0534(19) Uani 1 1 d .
Fe1 Fe 0.2500 0.2500 0.73486(12) 0.1059(10) Uani 1 2 d SU
C21 C 0.1350(11) 0.2901(10) 0.7468(8) 0.129(4) Uani 1 1 d U
H21 H 0.1316 0.3294 0.7577 0.155 Uiso 1 1 calc R
C22 C 0.1421(11) 0.2452(10) 0.7705(10) 0.135(4) Uani 1 1 d U
H22 H 0.1420 0.2461 0.8008 0.162 Uiso 1 1 calc R
C23 C 0.1506(11) 0.1983(10) 0.7478(7) 0.133(4) Uani 1 1 d U
H23 H 0.1545 0.1587 0.7580 0.159 Uiso 1 1 calc R
C24 C 0.1450(11) 0.2167(9) 0.7039(8) 0.130(4) Uani 1 1 d U
H24 H 0.1434 0.1934 0.6786 0.157 Uiso 1 1 calc R
C25 C 0.1388(11) 0.2789(9) 0.7087(8) 0.127(4) Uani 1 1 d U
H25 H 0.1350 0.3070 0.6862 0.152 Uiso 1 1 calc R

loop_
_atom_site_aniso_label
_atom_site_aniso_U_11
_atom_site_aniso_U_22
_atom_site_aniso_U_33
_atom_site_aniso_U_23
_atom_site_aniso_U_13
_atom_site_aniso_U_12
Ni1 0.0442(5) 0.0563(5) 0.0297(5) 0.0014(4) 0.0008(4) 0.0020(4)
N1 0.049(3) 0.055(4) 0.036(3) -0.005(3) -0.002(3) 0.011(3)
N2 0.055(4) 0.064(4) 0.034(4) 0.001(3) -0.006(3) 0.008(3)
O1 0.050(3) 0.059(3) 0.038(3) 0.009(2) -0.004(2) 0.000(2)
O2 0.058(3) 0.053(3) 0.038(3) 0.011(2) -0.004(3) -0.003(2)
O3 0.040(3) 0.092(4) 0.065(4) 0.033(3) -0.003(3) -0.008(3)
O4 0.056(3) 0.058(3) 0.045(3) 0.006(2) 0.000(3) 0.006(3)
O5 0.046(3) 0.056(3) 0.044(4) 0.000 0.000 0.002(3)
C1 0.052(4) 0.053(4) 0.063(5) -0.003(4) 0.000(4) -0.003(3)
C2 0.040(4) 0.069(5) 0.053(5) 0.003(4) 0.005(3) 0.001(3)
C3 0.058(4) 0.051(4) 0.036(4) 0.003(3) -0.003(3) 0.007(3)
C4 0.052(4) 0.058(5) 0.060(6) -0.009(4) 0.002(4) -0.005(3)
C5 0.045(4) 0.061(5) 0.061(5) -0.001(4) 0.005(4) 0.003(3)
C6 0.037(4) 0.057(4) 0.056(5) -0.009(4) -0.005(4) 0.007(3)
C7 0.042(4) 0.058(4) 0.055(5) 0.002(4) -0.007(4) 0.003(3)
C8 0.037(4) 0.073(5) 0.040(5) -0.002(4) -0.001(3) 0.003(3)
C9 0.059(5) 0.079(6) 0.063(6) -0.018(5) -0.009(5) 0.002(4)
C10 0.054(5) 0.072(6) 0.079(7) -0.021(5) -0.003(4) 0.004(4)
C11 0.063(5) 0.064(5) 0.064(6) -0.020(5) -0.018(5) 0.008(4)
C12 0.052(5) 0.074(6) 0.073(7) -0.008(5) -0.006(4) 0.023(4)
C13 0.053(4) 0.064(5) 0.040(4) 0.016(4) 0.000(3) 0.003(3)
C14 0.053(5) 0.105(8) 0.055(6) 0.030(6) -0.013(4) 0.004(4)
C15 0.045(5) 0.152(12) 0.082(8) 0.064(8) -0.013(5) -0.029(5)
C16 0.043(4) 0.116(8) 0.071(7) 0.049(6) 0.000(4) -0.012(4)
C17 0.050(4) 0.065(5) 0.041(4) 0.013(4) -0.007(3) -0.003(3)
C18 0.036(4) 0.060(4) 0.052(5) 0.007(4) 0.002(3) -0.004(3)
C19 0.046(4) 0.056(4) 0.041(4) 0.003(3) -0.001(3) 0.002(3)
C20 0.063(5) 0.059(5) 0.038(4) 0.000(4) -0.001(4) 0.001(4)
Fe1 0.108(2) 0.1048(18) 0.105(3) 0.000 0.000 0.0140(14)
C21 0.110(6) 0.145(7) 0.133(9) 0.007(6) 0.006(6) 0.022(5)
C22 0.120(7) 0.154(8) 0.130(9) 0.015(6) 0.015(5) 0.002(7)
C23 0.113(6) 0.142(7) 0.144(10) 0.019(6) 0.006(7) 0.003(5)
C24 0.109(7) 0.146(8) 0.136(9) 0.002(6) -0.007(6) 0.000(6)
C25 0.109(6) 0.142(7) 0.130(9) 0.013(6) -0.003(6) 0.013(6)

loop_
_atom_type_symbol
_atom_type_description
_atom_type_scat_dispersion_real
_atom_type_scat_dispersion_imag
_atom_type_scat_source
C C 0.0033 0.0016 'International Tables Vol C Tables 4.2.6.8 and 6.1.1.4'
H H 0.0000 0.0000 'International Tables Vol C Tables 4.2.6.8 and 6.1.1.4'
N N 0.0061 0.0033 'International Tables Vol C Tables 4.2.6.8 and 6.1.1.4'
O O 0.0106 0.0060 'International Tables Vol C Tables 4.2.6.8 and 6.1.1.4'
Fe Fe 0.3463 0.8444 'International Tables Vol C Tables 4.2.6.8 and 6.1.1.4'
Ni Ni 0.3393 1.1124 'International Tables Vol C Tables 4.2.6.8 and 6.1.1.4'

loop_
_geom_angle_atom_site_label_1
_geom_angle_atom_site_label_2
_geom_angle_atom_site_label_3
_geom_angle
_geom_angle_site_symmetry_1
_geom_angle_site_symmetry_3
O2 Ni1 O4 89.8(2) 14 12_554
O2 Ni1 O1 92.4(2) 14 .
O4 Ni1 O1 172.3(2) 12_554 .
O2 Ni1 N1 178.0(3) 14 .
O4 Ni1 N1 88.4(3) 12_554 .
O1 Ni1 N1 89.5(3) . .
O2 Ni1 O5 89.0(2) 14 .
O4 Ni1 O5 89.6(2) 12_554 .
O1 Ni1 O5 97.8(2) . .
N1 Ni1 O5 90.1(2) . .
O2 Ni1 N2 88.0(2) 14 3
O4 Ni1 N2 86.0(3) 12_554 3
O1 Ni1 N2 86.7(2) . 3
N1 Ni1 N2 92.7(3) . 3
O5 Ni1 N2 174.7(2) . 3
C5 N1 C1 116.2(7) . .
C5 N1 Ni1 123.2(5) . .
C1 N1 Ni1 120.5(6) . .
C11 N2 C10 119.1(8) . .
C11 N2 Ni1 121.4(6) . 11_454
C10 N2 Ni1 119.0(6) . 11_454
C19 O1 Ni1 131.8(5) . .
C19 O2 Ni1 125.9(5) . 14
C20 O4 Ni1 130.8(6) . 16_545
Ni1 O5 Ni1 111.5(4) 14 .
Ni1 O5 H1W 82(7) 14 .
Ni1 O5 H1W 127(7) . .
N1 C1 C2 124.5(8) . .
N1 C1 H1 117.8 . .
C2 C1 H1 117.8 . .
C1 C2 C3 118.3(7) . .
C1 C2 H2 120.9 . .
C3 C2 H2 120.9 . .
C4 C3 C2 119.1(7) . .
C4 C3 C6 120.7(7) . .
C2 C3 C6 120.1(7) . .
C3 C4 C5 117.2(8) . .
C3 C4 H4 121.4 . .
C5 C4 H4 121.4 . .
N1 C5 C4 124.7(7) . .
N1 C5 H5 117.7 . .
C4 C5 H5 117.7 . .
C3 C6 C6 121.7(7) . 2_655
C3 C6 C7 116.2(7) . .
C6 C6 C7 88.0(4) 2_655 .
C3 C6 H6 109.7 . .
C6 C6 H6 109.7 2_655 .
C7 C6 H6 109.7 . .
C8 C7 C7 119.9(7) . 2_655
C8 C7 C6 116.6(7) . .
C7 C7 C6 87.6(4) 2_655 .
C8 C7 H7 110.3 . .
C7 C7 H7 110.3 2_655 .
C6 C7 H7 110.3 . .
C12 C8 C9 117.9(8) . .
C12 C8 C7 124.8(7) . .
C9 C8 C7 117.2(8) . .
C10 C9 C8 119.0(9) . .
C10 C9 H9 120.5 . .
C8 C9 H9 120.5 . .
N2 C10 C9 121.3(8) . .
N2 C10 H10 119.4 . .
C9 C10 H10 119.4 . .
N2 C11 C12 122.0(8) . .
N2 C11 H11 119.0 . .
C12 C11 H11 119.0 . .
C8 C12 C11 120.2(8) . .
C8 C12 H12 119.9 . .
C11 C12 H12 119.9 . .
C14 C13 C18 118.9(7) . .
C14 C13 C19 120.5(7) . .
C18 C13 C19 120.6(7) . .
C15 C14 C13 120.2(8) . .
C15 C14 H14 119.9 . .
C13 C14 H14 119.9 . .
C14 C15 C16 121.9(8) . .
C14 C15 H15 119.0 . .
C16 C15 H15 119.0 . .
C15 C16 C17 118.5(8) . .
C15 C16 H16 120.7 . .
C17 C16 H16 120.7 . .
C18 C17 C16 119.8(8) . .
C18 C17 C20 121.1(7) . .
C16 C17 C20 119.1(8) . .
C17 C18 C13 120.5(7) . .
C17 C18 H18 119.8 . .
C13 C18 H18 119.8 . .
O1 C19 O2 125.8(7) . .
O1 C19 C13 118.8(7) . .
O2 C19 C13 115.3(7) . .
O3 C20 O4 124.6(8) . .
O3 C20 C17 120.1(8) . .
O4 C20 C17 115.3(8) . .
C23 Fe1 C23 155.6(14) 14 .
C23 Fe1 C25 69.2(8) 14 14
C23 Fe1 C25 122.2(9) . 14
C23 Fe1 C25 122.2(9) 14 .
C23 Fe1 C25 69.2(8) . .
C25 Fe1 C25 130.3(14) 14 .
C23 Fe1 C22 122.6(10) 14 .
C23 Fe1 C22 38.6(8) . .
C25 Fe1 C22 155.8(9) 14 .
C25 Fe1 C22 64.4(10) . .
C23 Fe1 C22 38.6(8) 14 14
C23 Fe1 C22 122.6(10) . 14
C25 Fe1 C22 64.5(10) 14 14
C25 Fe1 C22 155.8(9) . 14
C22 Fe1 C22 110.2(16) . 14
C23 Fe1 C21 64.9(9) 14 14
C23 Fe1 C21 110.1(9) . 14
C25 Fe1 C21 36.4(8) 14 14
C25 Fe1 C21 164.9(12) . 14
C22 Fe1 C21 125.0(10) . 14
C22 Fe1 C21 37.5(8) 14 14
C23 Fe1 C21 110.1(9) 14 .
C23 Fe1 C21 64.9(9) . .
C25 Fe1 C21 164.9(12) 14 .
C25 Fe1 C21 36.4(8) . .
C22 Fe1 C21 37.5(8) . .
C22 Fe1 C21 125.0(10) 14 .
C21 Fe1 C21 158.0(14) 14 .
C23 Fe1 C24 159.2(11) 14 .
C23 Fe1 C24 43.3(8) . .
C25 Fe1 C24 109.2(10) 14 .
C25 Fe1 C24 42.1(8) . .
C22 Fe1 C24 67.5(11) . .
C22 Fe1 C24 160.7(9) 14 .
C21 Fe1 C24 126.8(9) 14 .
C21 Fe1 C24 65.7(9) . .
C23 Fe1 C24 43.3(8) 14 14
C23 Fe1 C24 159.2(11) . 14
C25 Fe1 C24 42.1(8) 14 14
C25 Fe1 C24 109.2(10) . 14
C22 Fe1 C24 160.7(9) . 14
C22 Fe1 C24 67.5(11) 14 14
C21 Fe1 C24 65.7(9) 14 14
C21 Fe1 C24 126.8(9) . 14
C24 Fe1 C24 121.3(14) . 14
C25 C21 C22 114(3) . .
C25 C21 Fe1 71.2(13) . .
C22 C21 Fe1 70.7(12) . .
C25 C21 H21 123.0 . .
C22 C21 H21 123.0 . .
Fe1 C21 H21 123.0 . .
C21 C22 C23 110(3) . .
C21 C22 Fe1 71.7(13) . .
C23 C22 Fe1 69.3(14) . .
C21 C22 H22 124.9 . .
C23 C22 H22 124.9 . .
Fe1 C22 H22 124.9 . .
C22 C23 C24 107(2) . .
C22 C23 Fe1 72.0(13) . .
C24 C23 Fe1 70.6(11) . .
C22 C23 H23 126.5 . .
C24 C23 H23 126.5 . .
Fe1 C23 H23 126.5 . .
C25 C24 C23 100.8(19) . .
C25 C24 Fe1 67.8(11) . .
C23 C24 Fe1 66.1(11) . .
C25 C24 H24 129.6 . .
C23 C24 H24 129.6 . .
Fe1 C24 H24 129.6 . .
C21 C25 C24 108(2) . .
C21 C25 Fe1 72.4(13) . .
C24 C25 Fe1 70.1(10) . .
C21 C25 H25 125.8 . .
C24 C25 H25 125.8 . .
Fe1 C25 H25 125.8 . .

loop_
_geom_bond_atom_site_label_1
_geom_bond_atom_site_label_2
_geom_bond_distance
_geom_bond_site_symmetry_2
Ni1 O2 2.051(5) 14
Ni1 O4 2.062(6) 12_554
Ni1 O1 2.063(5) .
Ni1 N1 2.090(6) .
Ni1 O5 2.103(5) .
Ni1 N2 2.103(7) 3
N1 C5 1.336(11) .
N1 C1 1.343(11) .
N2 C11 1.311(11) .
N2 C10 1.360(12) .
N2 Ni1 2.103(7) 11_454
O1 C19 1.249(10) .
O2 C19 1.281(10) .
O2 Ni1 2.051(5) 14
O3 C20 1.243(11) .
O4 C20 1.297(11) .
O4 Ni1 2.062(6) 16_545
O5 Ni1 2.103(5) 14
O5 H1W 0.80(2) .
C1 C2 1.378(13) .
C1 H1 0.9400 .
C2 C3 1.402(11) .
C2 H2 0.9400 .
C3 C4 1.388(12) .
C3 C6 1.520(11) .
C4 C5 1.408(13) .
C4 H4 0.9400 .
C5 H5 0.9400 .
C6 C6 1.536(14) 2_655
C6 C7 1.554(13) .
C6 H6 0.9900 .
C7 C8 1.544(11) .
C7 C7 1.547(15) 2_655
C7 H7 0.9900 .
C8 C12 1.347(14) .
C8 C9 1.416(13) .
C9 C10 1.388(13) .
C9 H9 0.9400 .
C10 H10 0.9400 .
C11 C12 1.411(13) .
C11 H11 0.9400 .
C12 H12 0.9400 .
C13 C14 1.394(13) .
C13 C18 1.424(12) .
C13 C19 1.525(11) .
C14 C15 1.377(15) .
C14 H14 0.9400 .
C15 C16 1.381(14) .
C15 H15 0.9400 .
C16 C17 1.435(11) .
C16 H16 0.9400 .
C17 C18 1.374(12) .
C17 C20 1.537(12) .
C18 H18 0.9400 .
Fe1 C23 2.000(19) 14
Fe1 C23 2.000(19) .
Fe1 C25 2.031(19) 14
Fe1 C25 2.031(19) .
Fe1 C22 2.03(2) .
Fe1 C22 2.03(2) 14
Fe1 C21 2.046(17) 14
Fe1 C21 2.046(17) .
Fe1 C24 2.06(2) .
Fe1 C24 2.06(2) 14
C21 C25 1.27(3) .
C21 C22 1.31(3) .
C21 H21 0.9900 .
C22 C23 1.33(3) .
C22 H22 0.9900 .
C23 C24 1.50(3) .
C23 H23 0.9900 .
C24 C25 1.47(3) .
C24 H24 0.9900 .
C25 H25 0.9900 .
